data_8106607
loop_
_publ_author_name
'Makam, Parameshwar'
'Samipillai, Marivel'
'Kruger, Hendrick G.'
'Govender, Thavendran'
'Naicker, Tricia'

_publ_section_title
;
 Crystal structure of tert-butyl (phenylsulfinyl)carbamate, C11H15NO3S
;
_journal_issue 4
_journal_name_full 'Zeitschrift f\"ur Kristallographie - New Crystal Structures'
_journal_page_first 577
_journal_page_last 578
_journal_paper_doi 10.1515/ncrs-2016-0345
_journal_volume 232
_journal_year 2017
_chemical_formula_moiety 'C11 H15 N O3 S'
_chemical_formula_sum 'C11 H15 N O3 S'
_chemical_formula_weight 241.30
_space_group_crystal_system orthorhombic
_space_group_IT_number 33
_space_group_name_Hall 'P 2c -2n'
_space_group_name_H-M_alt 'P n a 21'
_atom_sites_solution_hydrogens geom
_cell_angle_alpha 90
_cell_angle_beta 90
_cell_angle_gamma 90
_cell_formula_units_Z 4
_cell_length_a 9.5337(10)
_cell_length_b 10.7168(11)
_cell_length_c 11.5675(11)
_cell_measurement_reflns_used 6655
_cell_measurement_temperature 100(2)
_cell_measurement_theta_max 28.31
_cell_measurement_theta_min 2.59
_cell_volume 1181.9(2)
_computing_cell_refinement 'SAINT-plus (Bruker, 2008)'
_computing_data_collection 'APEX2 (Bruker, 2008)'
_computing_data_reduction 'SAINT-Plus and XPREP (Bruker, 2008)'
_computing_molecular_graphics 'ORTEP3 (Farrugia, 2012)'
_computing_publication_material 'WinGX (Farrugia, 2012)'
_computing_structure_refinement 'SHELXL-2016/4 (Sheldrick, 2016)'
_computing_structure_solution 'SHELXL-2016/4 (Sheldrick, 2016)'
_diffrn_ambient_temperature 100(2)
_diffrn_measured_fraction_theta_full 0.999
_diffrn_measured_fraction_theta_max 0.999
_diffrn_measurement_device_type 'Bruker APEX-II CCD'
_diffrn_measurement_method '\f and \w scans'
_diffrn_radiation_monochromator graphite
_diffrn_radiation_source 'sealed tube'
_diffrn_radiation_type MoK\a
_diffrn_radiation_wavelength 0.71073
_diffrn_reflns_av_R_equivalents 0.0297
_diffrn_reflns_av_unetI/netI 0.0270
_diffrn_reflns_Laue_measured_fraction_full 0.999
_diffrn_reflns_Laue_measured_fraction_max 0.999
_diffrn_reflns_limit_h_max 11
_diffrn_reflns_limit_h_min -8
_diffrn_reflns_limit_k_max 12
_diffrn_reflns_limit_k_min -12
_diffrn_reflns_limit_l_max 13
_diffrn_reflns_limit_l_min -14
_diffrn_reflns_number 6515
_diffrn_reflns_point_group_measured_fraction_full 0.999
_diffrn_reflns_point_group_measured_fraction_max 0.999
_diffrn_reflns_theta_full 25.242
_diffrn_reflns_theta_max 25.499
_diffrn_reflns_theta_min 2.591
_exptl_absorpt_coefficient_mu 0.266
_exptl_absorpt_correction_T_max 0.978
_exptl_absorpt_correction_T_min 0.904
_exptl_absorpt_correction_type multi-scan
_exptl_absorpt_process_details 'SADABS (Bruker, 2012)'
_exptl_crystal_colour colourless
_exptl_crystal_density_diffrn 1.356
_exptl_crystal_description rod
_exptl_crystal_F_000 512
_exptl_crystal_size_max 0.350
_exptl_crystal_size_mid 0.220
_exptl_crystal_size_min 0.130
_refine_diff_density_max 0.214
_refine_diff_density_min -0.269
_refine_diff_density_rms 0.045
_refine_ls_abs_structure_details
;
 Refined as an inversion twin.
;
_refine_ls_abs_structure_Flack 0.05(8)
_refine_ls_extinction_coef 0.053(4)
_refine_ls_extinction_expression Fc^*^=kFc[1+0.001xFc^2^\l^3^/sin(2\q)]^-1/4^
_refine_ls_extinction_method 'SHELXL-2016/4 (Sheldrick 2016)'
_refine_ls_goodness_of_fit_ref 1.074
_refine_ls_hydrogen_treatment constr
_refine_ls_matrix_type full
_refine_ls_number_parameters 147
_refine_ls_number_reflns 2182
_refine_ls_number_restraints 1
_refine_ls_restrained_S_all 1.074
_refine_ls_R_factor_all 0.0254
_refine_ls_R_factor_gt 0.0252
_refine_ls_shift/su_max 0.009
_refine_ls_shift/su_mean 0.001
_refine_ls_structure_factor_coef Fsqd
_refine_ls_weighting_details 'w=1/[\s^2^(Fo^2^)+(0.0449P)^2^+0.2238P] where P=(Fo^2^+2Fc^2^)/3'
_refine_ls_weighting_scheme calc
_refine_ls_wR_factor_gt 0.0687
_refine_ls_wR_factor_ref 0.0689
_reflns_Friedel_coverage 0.899
_reflns_Friedel_fraction_full 0.999
_reflns_Friedel_fraction_max 0.999
_reflns_number_gt 2165
_reflns_number_total 2182
_reflns_threshold_expression 'I > 2\s(I)'
_cod_data_source_file suppl_ncrs-2016-0345_suppl.cif
_cod_data_source_block shelx
_cod_database_code 8106607
_shelx_space_group_comment
;
The symmetry employed for this shelxl refinement is uniquely defined
by the following loop, which should always be used as a source of
symmetry information in preference to the above space-group names.
They are only intended as comments.
;
_shelx_estimated_absorpt_t_min 0.913
_shelx_estimated_absorpt_t_max 0.966
_publcif_info_exptl_table_max_cols 4
_publcif_info_exptl_table_use_headnotes n

loop_
_space_group_symop_operation_xyz
'x, y, z'
'-x, -y, z+1/2'
'-x+1/2, y+1/2, z+1/2'
'x+1/2, -y+1/2, z'

loop_
_atom_site_label
_atom_site_type_symbol
_atom_site_fract_x
_atom_site_fract_y
_atom_site_fract_z
_atom_site_U_iso_or_equiv
_atom_site_adp_type
_atom_site_occupancy
_atom_site_site_symmetry_order
_atom_site_calc_flag
_atom_site_refinement_flags_posn
_atom_site_refinement_flags_adp
_atom_site_refinement_flags_occupancy
_atom_site_disorder_assembly
_atom_site_disorder_group
C1 C 0.9431(2) 0.0504(2) 1.01470(19) 0.0143(5) Uani 1 1 d . . . . .
C2 C 0.8834(2) -0.0146(2) 1.1060(2) 0.0174(5) Uani 1 1 d . . . . .
H2 H 0.799584 0.014566 1.141348 0.021 Uiso 1 1 calc R U . . .
C3 C 0.9480(3) -0.1230(2) 1.1451(2) 0.0204(5) Uani 1 1 d . . . . .
H3 H 0.908463 -0.168381 1.207648 0.024 Uiso 1 1 calc R U . . .
C4 C 1.0706(2) -0.1653(2) 1.0926(2) 0.0208(5) Uani 1 1 d . . . . .
H4 H 1.114818 -0.239137 1.119661 0.025 Uiso 1 1 calc R U . . .
C5 C 1.1280(2) -0.0996(2) 1.0011(2) 0.0188(5) Uani 1 1 d . . . . .
H5 H 1.211468 -0.128958 0.965504 0.023 Uiso 1 1 calc R U . . .
C6 C 1.0650(2) 0.0084(2) 0.9609(2) 0.0165(4) Uani 1 1 d . . . . .
H6 H 1.104166 0.053032 0.897766 0.020 Uiso 1 1 calc R U . . .
C7 C 0.9550(2) 0.3748(2) 0.86506(19) 0.0132(4) Uani 1 1 d . . . . .
C8 C 1.0808(2) 0.5492(2) 0.7767(2) 0.0164(5) Uani 1 1 d . . . . .
C9 C 0.9718(2) 0.6497(2) 0.7992(2) 0.0221(5) Uani 1 1 d . . . . .
H9A H 0.980867 0.715584 0.740876 0.033 Uiso 1 1 calc R U . . .
H9B H 0.877792 0.613103 0.794808 0.033 Uiso 1 1 calc R U . . .
H9C H 0.986575 0.685250 0.876257 0.033 Uiso 1 1 calc R U . . .
C10 C 1.0704(3) 0.4934(2) 0.6563(2) 0.0219(5) Uani 1 1 d . . . . .
H10A H 1.079151 0.559802 0.598540 0.033 Uiso 1 1 calc R U . . .
H10B H 1.145864 0.432406 0.645298 0.033 Uiso 1 1 calc R U . . .
H10C H 0.979451 0.451844 0.647370 0.033 Uiso 1 1 calc R U . . .
C11 C 1.2279(2) 0.5987(2) 0.7986(2) 0.0225(5) Uani 1 1 d . . . . .
H11A H 1.248103 0.666469 0.744200 0.034 Uiso 1 1 calc R U . . .
H11B H 1.234258 0.630202 0.877920 0.034 Uiso 1 1 calc R U . . .
H11C H 1.296101 0.531287 0.787675 0.034 Uiso 1 1 calc R U . . .
N1 N 0.97629(18) 0.27716(16) 0.94124(16) 0.0139(4) Uani 1 1 d . . . . .
H1 H 1.055026 0.268412 0.980118 0.017 Uiso 1 1 calc R U . . .
O1 O 1.06762(15) 0.44860(15) 0.86515(14) 0.0156(4) Uani 1 1 d . . . . .
O2 O 0.84904(14) 0.38734(16) 0.80861(15) 0.0178(4) Uani 1 1 d . . . . .
O3 O 0.74651(15) 0.21720(15) 1.04930(13) 0.0161(4) Uani 1 1 d . . . . .
S1 S 0.84269(5) 0.17653(4) 0.95484(5) 0.01270(18) Uani 1 1 d . . . . .

loop_
_atom_site_aniso_label
_atom_site_aniso_U_11
_atom_site_aniso_U_22
_atom_site_aniso_U_33
_atom_site_aniso_U_23
_atom_site_aniso_U_13
_atom_site_aniso_U_12
C1 0.0126(10) 0.0147(11) 0.0155(11) -0.0012(9) -0.0027(8) -0.0017(7)
C2 0.0154(10) 0.0181(11) 0.0186(11) -0.0009(9) 0.0018(9) -0.0033(9)
C3 0.0259(11) 0.0186(13) 0.0168(10) 0.0027(9) 0.0014(9) -0.0015(10)
C4 0.0234(11) 0.0155(11) 0.0235(12) 0.0013(10) -0.0046(10) 0.0022(9)
C5 0.0159(9) 0.0192(11) 0.0215(11) -0.0028(9) -0.0003(9) 0.0010(9)
C6 0.0153(10) 0.0150(10) 0.0190(10) -0.0013(10) 0.0008(9) -0.0021(8)
C7 0.0132(9) 0.0129(11) 0.0137(10) -0.0003(8) 0.0017(8) 0.0022(8)
C8 0.0173(10) 0.0142(11) 0.0177(11) 0.0073(9) -0.0019(9) -0.0003(9)
C9 0.0230(11) 0.0157(11) 0.0277(13) 0.0005(10) -0.0017(10) 0.0026(10)
C10 0.0253(12) 0.0196(14) 0.0206(12) 0.0034(10) 0.0028(9) 0.0003(10)
C11 0.0187(11) 0.0183(11) 0.0305(13) 0.0099(10) -0.0035(10) -0.0047(9)
N1 0.0104(7) 0.0142(8) 0.0172(10) 0.0018(8) -0.0030(7) -0.0021(6)
O1 0.0130(7) 0.0157(8) 0.0182(8) 0.0058(6) -0.0014(6) -0.0026(6)
O2 0.0136(8) 0.0193(8) 0.0205(8) 0.0029(7) -0.0032(6) -0.0001(6)
O3 0.0116(8) 0.0180(9) 0.0189(8) -0.0008(6) 0.0013(6) 0.0000(6)
S1 0.0103(3) 0.0134(3) 0.0144(3) 0.0000(2) -0.00094(19) -0.00153(16)

loop_
_atom_type_symbol
_atom_type_description
_atom_type_scat_dispersion_real
_atom_type_scat_dispersion_imag
_atom_type_scat_source
C C 0.0033 0.0016 'International Tables Vol C Tables 4.2.6.8 and 6.1.1.4'
H H 0.0000 0.0000 'International Tables Vol C Tables 4.2.6.8 and 6.1.1.4'
N N 0.0061 0.0033 'International Tables Vol C Tables 4.2.6.8 and 6.1.1.4'
O O 0.0106 0.0060 'International Tables Vol C Tables 4.2.6.8 and 6.1.1.4'
S S 0.1246 0.1234 'International Tables Vol C Tables 4.2.6.8 and 6.1.1.4'

loop_
_geom_angle_atom_site_label_1
_geom_angle_atom_site_label_2
_geom_angle_atom_site_label_3
_geom_angle
_geom_angle_site_symmetry_1
_geom_angle_site_symmetry_3
C2 C1 C6 121.3(2) . .
C2 C1 S1 116.90(17) . .
C6 C1 S1 121.08(18) . .
C1 C2 C3 119.0(2) . .
C1 C2 H2 120.5 . .
C3 C2 H2 120.5 . .
C2 C3 C4 120.1(2) . .
C2 C3 H3 119.9 . .
C4 C3 H3 119.9 . .
C5 C4 C3 120.0(2) . .
C5 C4 H4 120.0 . .
C3 C4 H4 120.0 . .
C6 C5 C4 120.7(2) . .
C6 C5 H5 119.7 . .
C4 C5 H5 119.7 . .
C5 C6 C1 118.8(2) . .
C5 C6 H6 120.6 . .
C1 C6 H6 120.6 . .
O2 C7 O1 127.3(2) . .
O2 C7 N1 123.4(2) . .
O1 C7 N1 109.25(18) . .
O1 C8 C9 109.71(18) . .
O1 C8 C11 102.48(16) . .
C9 C8 C11 110.8(2) . .
O1 C8 C10 109.81(18) . .
C9 C8 C10 113.03(19) . .
C11 C8 C10 110.5(2) . .
C8 C9 H9A 109.5 . .
C8 C9 H9B 109.5 . .
H9A C9 H9B 109.5 . .
C8 C9 H9C 109.5 . .
H9A C9 H9C 109.5 . .
H9B C9 H9C 109.5 . .
C8 C10 H10A 109.5 . .
C8 C10 H10B 109.5 . .
H10A C10 H10B 109.5 . .
C8 C10 H10C 109.5 . .
H10A C10 H10C 109.5 . .
H10B C10 H10C 109.5 . .
C8 C11 H11A 109.5 . .
C8 C11 H11B 109.5 . .
H11A C11 H11B 109.5 . .
C8 C11 H11C 109.5 . .
H11A C11 H11C 109.5 . .
H11B C11 H11C 109.5 . .
C7 N1 S1 115.77(14) . .
C7 N1 H1 122.1 . .
S1 N1 H1 122.1 . .
C7 O1 C8 119.73(16) . .
O3 S1 N1 110.35(9) . .
O3 S1 C1 105.39(10) . .
N1 S1 C1 96.61(9) . .

loop_
_geom_bond_atom_site_label_1
_geom_bond_atom_site_label_2
_geom_bond_distance
_geom_bond_site_symmetry_2
C1 C2 1.388(3) .
C1 C6 1.392(3) .
C1 S1 1.795(2) .
C2 C3 1.391(3) .
C2 H2 0.9500 .
C3 C4 1.392(4) .
C3 H3 0.9500 .
C4 C5 1.384(4) .
C4 H4 0.9500 .
C5 C6 1.384(3) .
C5 H5 0.9500 .
C6 H6 0.9500 .
C7 O2 1.210(3) .
C7 O1 1.334(3) .
C7 N1 1.383(3) .
C8 O1 1.491(3) .
C8 C9 1.519(3) .
C8 C11 1.520(3) .
C8 C10 1.519(3) .
C9 H9A 0.9800 .
C9 H9B 0.9800 .
C9 H9C 0.9800 .
C10 H10A 0.9800 .
C10 H10B 0.9800 .
C10 H10C 0.9800 .
C11 H11A 0.9800 .
C11 H11B 0.9800 .
C11 H11C 0.9800 .
N1 S1 1.6764(17) .
N1 H1 0.8800 .
O3 S1 1.4915(16) .

loop_
_geom_torsion_atom_site_label_1
_geom_torsion_atom_site_label_2
_geom_torsion_atom_site_label_3
_geom_torsion_atom_site_label_4
_geom_torsion
_geom_torsion_site_symmetry_1
_geom_torsion_site_symmetry_2
_geom_torsion_site_symmetry_3
_geom_torsion_site_symmetry_4
C6 C1 C2 C3 0.8(3) . . . .
S1 C1 C2 C3 171.43(18) . . . .
C1 C2 C3 C4 -0.2(4) . . . .
C2 C3 C4 C5 -0.3(4) . . . .
C3 C4 C5 C6 0.2(4) . . . .
C4 C5 C6 C1 0.4(4) . . . .
C2 C1 C6 C5 -0.9(3) . . . .
S1 C1 C6 C5 -171.17(17) . . . .
O2 C7 N1 S1 -1.8(3) . . . .
O1 C7 N1 S1 178.47(14) . . . .
O2 C7 O1 C8 -9.5(3) . . . .
N1 C7 O1 C8 170.23(17) . . . .
C9 C8 O1 C7 68.7(2) . . . .
C11 C8 O1 C7 -173.62(19) . . . .
C10 C8 O1 C7 -56.2(2) . . . .
C7 N1 S1 O3 -90.27(17) . . . .
C7 N1 S1 C1 160.58(16) . . . .
C2 C1 S1 O3 24.32(19) . . . .
C6 C1 S1 O3 -164.99(18) . . . .
C2 C1 S1 N1 137.60(17) . . . .
C6 C1 S1 N1 -51.7(2) . . . .

loop_
_publcif_info_datablock.id
_publcif_info_datablock.publ_exptl
_publcif_info_datablock.publ_geom
_publcif_info_datablock.structure
{ad25226c-cddf-4dd6-b702-7e58479fab3f} y y y

loop_
_publcif_info_exptl_table_extra_item
sin_theta_over_lambda_max

loop_
_publcif_info_tables.block_id
_publcif_info_tables.reference_item
{ad25226c-cddf-4dd6-b702-7e58479fab3f} '_publcif_info_datablock.publ_exptl'

loop_
_publcif_info_cif.paper_type
EE
